data_4077615
loop_
_publ_author_name
'Tran, Diem T. T.'
'Corrigan, John F.'

_publ_section_title
;
 Synthesis and Characterization of
 Tris(trialkylphosphine)copper(I)trimethylsilylchalcogenolates
;
_journal_issue 24
_journal_name_full Organometallics
_journal_page_first 5202
_journal_paper_doi 10.1021/om000624d
_journal_volume 19
_journal_year 2000
_chemical_formula_sum 'C21 H59.25 Cu P3 Se Si'
_chemical_formula_weight 575.43
_chemical_name_systematic
; 
 ? 
;
_space_group_IT_number 14
_symmetry_cell_setting monoclinic
_symmetry_space_group_name_Hall '-P 2yn'
_symmetry_space_group_name_H-M 'P 1 21/n 1'
_atom_sites_solution_hydrogens geom
_atom_sites_solution_primary direct
_atom_sites_solution_secondary difmap
_audit_creation_method SHELXL-97
_cell_angle_alpha 90.00
_cell_angle_beta 117.2780(14)
_cell_angle_gamma 90.00
_cell_formula_units_Z 4
_cell_length_a 16.7522(7)
_cell_length_b 11.6163(3)
_cell_length_c 17.4349(7)
_cell_measurement_temperature 200(2)
_cell_volume 3015.5(2)
_computing_cell_refinement DenzoSMN
_computing_data_collection 'Nonius Collect'
_computing_data_reduction DenzoSMN
_computing_molecular_graphics 'XP Version 5.10'
_computing_structure_refinement 'SHELXTL Version 5.10'
_computing_structure_solution 'SHELXTL Version 5.10'
_diffrn_ambient_temperature 200(2)
_diffrn_measured_fraction_theta_full 0.996
_diffrn_measured_fraction_theta_max 0.996
_diffrn_measurement_device_type 'Nonius KappaCCD'
_diffrn_measurement_method 'Phi frames plus omega to complete'
_diffrn_radiation_monochromator graphite
_diffrn_radiation_source 'fine-focus sealed tube'
_diffrn_radiation_type MoK\a
_diffrn_radiation_wavelength 0.71073
_diffrn_reflns_av_R_equivalents 0.068
_diffrn_reflns_av_sigmaI/netI 0.0918
_diffrn_reflns_limit_h_max 19
_diffrn_reflns_limit_h_min 0
_diffrn_reflns_limit_k_max 13
_diffrn_reflns_limit_k_min 0
_diffrn_reflns_limit_l_max 18
_diffrn_reflns_limit_l_min -20
_diffrn_reflns_number 23637
_diffrn_reflns_theta_full 24.45
_diffrn_reflns_theta_max 24.45
_diffrn_reflns_theta_min 2.63
_exptl_absorpt_coefficient_mu 2.137
_exptl_absorpt_correction_type Scalepack
_exptl_crystal_colour 'clear colourless'
_exptl_crystal_density_diffrn 1.267
_exptl_crystal_density_method 'not measured'
_exptl_crystal_description blocks
_exptl_crystal_F_000 1229
_exptl_crystal_size_max 0.35
_exptl_crystal_size_mid 0.35
_exptl_crystal_size_min 0.17
_refine_diff_density_max 0.448
_refine_diff_density_min -0.669
_refine_diff_density_rms 0.075
_refine_ls_extinction_method none
_refine_ls_goodness_of_fit_ref 0.943
_refine_ls_hydrogen_treatment mixed
_refine_ls_matrix_type full
_refine_ls_number_parameters 239
_refine_ls_number_reflns 4981
_refine_ls_number_restraints 30
_refine_ls_restrained_S_all 0.965
_refine_ls_R_factor_all 0.0921
_refine_ls_R_factor_gt 0.0393
_refine_ls_shift/su_max 0.000
_refine_ls_shift/su_mean 0.000
_refine_ls_structure_factor_coef Fsqd
_refine_ls_weighting_details 'calc w=1/[\s^2^(Fo^2^)+(0.0391P)^2^+0.0000P] where P=(Fo^2^+2Fc^2^)/3'
_refine_ls_weighting_scheme calc
_refine_ls_wR_factor_gt 0.0786
_refine_ls_wR_factor_ref 0.0886
_reflns_number_gt 3080
_reflns_number_total 4981
_reflns_threshold_expression >2sigma(I)
_cod_data_source_file om000624d.cif
_cod_data_source_block for_compound_2a
_cod_original_cell_volume 3015.50(19)
_cod_original_sg_symbol_H-M P2(1)/n
_cod_database_code 4077615

loop_
_symmetry_equiv_pos_as_xyz
'x, y, z'
'-x+1/2, y+1/2, -z+1/2'
'-x, -y, -z'
'x-1/2, -y-1/2, z-1/2'

loop_
_atom_site_label
_atom_site_type_symbol
_atom_site_fract_x
_atom_site_fract_y
_atom_site_fract_z
_atom_site_U_iso_or_equiv
_atom_site_adp_type
_atom_site_occupancy
_atom_site_symmetry_multiplicity
_atom_site_calc_flag
_atom_site_refinement_flags
_atom_site_disorder_assembly
_atom_site_disorder_group
Se1 Se 0.67237(3) 0.34032(3) -0.09800(3) 0.03745(16) Uani 1 1 d . . .
Cu1 Cu 0.77158(4) 0.22044(4) 0.03058(3) 0.02796(16) Uani 1 1 d . A .
Si1 Si 0.67568(9) 0.53155(9) -0.10216(8) 0.0351(3) Uani 1 1 d . . .
P1 P 0.91800(8) 0.25218(10) 0.06038(8) 0.0368(3) Uani 1 1 d D . .
P2 P 0.74071(8) 0.24839(9) 0.14464(7) 0.0286(3) Uani 1 1 d . . .
P3 P 0.72376(8) 0.04311(8) -0.03465(7) 0.0298(3) Uani 1 1 d . . .
C1A C 0.9426(4) 0.3047(5) -0.0231(3) 0.0469(17) Uiso 0.75 1 d PD A 1
H1A H 0.9144 0.3793 -0.0418 0.056 Uiso 0.75 1 calc PR A 1
H1B H 1.0070 0.3156 0.0009 0.056 Uiso 0.75 1 calc PR A 1
C1B C 0.9441(13) 0.1791(13) -0.0187(8) 0.051 Uiso 0.25 1 d PD A 2
H1BA H 1.0089 0.1731 0.0058 0.061 Uiso 0.25 1 calc PR A 2
H1BB H 0.9207 0.1013 -0.0260 0.061 Uiso 0.25 1 calc PR A 2
C2 C 0.9124(4) 0.2282(4) -0.0997(4) 0.098(2) Uani 1 1 d D . .
H2A H 0.9284 0.2620 -0.1410 0.147 Uiso 0.75 1 calc PR A 1
H2B H 0.8484 0.2189 -0.1253 0.147 Uiso 0.75 1 calc PR A 1
H2C H 0.9408 0.1545 -0.0823 0.147 Uiso 0.75 1 calc PR A 1
H2A H 0.9304 0.1848 -0.1360 0.147 Uiso 1 1 d R A 2
H2B H 0.9324 0.3064 -0.0962 0.147 Uiso 1 1 d R A 2
H2C H 0.8481 0.2268 -0.1236 0.147 Uiso 1 1 d R A 2
C3A C 0.9799(4) 0.3595(4) 0.1454(4) 0.0452(17) Uiso 0.75 1 d PD A 1
H3AA H 0.9868 0.3311 0.2005 0.054 Uiso 0.75 1 calc PR A 1
H3AB H 1.0394 0.3705 0.1501 0.054 Uiso 0.75 1 calc PR A 1
C3B C 0.9459(13) 0.4055(10) 0.0578(10) 0.051(5) Uiso 0.25 1 d PD A 2
H3BA H 1.0080 0.4126 0.0691 0.061 Uiso 0.25 1 calc PR A 2
H3BB H 0.9081 0.4372 0.0011 0.061 Uiso 0.25 1 calc PR A 2
C4 C 0.9314(3) 0.4720(4) 0.1255(3) 0.0683(17) Uani 1 1 d D . .
H4A H 0.9648 0.5263 0.1704 0.103 Uiso 1 1 calc R A 1
H4B H 0.8730 0.4614 0.1219 0.103 Uiso 1 1 calc R A 1
H4C H 0.9252 0.5006 0.0714 0.103 Uiso 1 1 calc R A 1
H4D H 0.9470 0.5514 0.1249 0.103 Uiso 1 1 d R A 2
H4E H 0.8688 0.4662 0.1106 0.103 Uiso 1 1 d R A 2
H4F H 0.9667 0.4407 0.1821 0.103 Uiso 1 1 d R A 2
C5A C 0.9950(4) 0.1251(5) 0.1064(4) 0.0500(19) Uiso 0.75 1 d PD A 1
H5A H 0.9835 0.0914 0.1513 0.060 Uiso 0.75 1 calc PR A 1
H5A H 0.9790 0.0679 0.0612 0.060 Uiso 0.75 1 calc PR A 1
C5B C 1.0097(10) 0.1812(18) 0.1469(11) 0.066(6) Uiso 0.25 1 d PD A 2
H5B H 1.0275 0.2301 0.1972 0.079 Uiso 0.25 1 calc PR A 2
H5B H 0.9855 0.1114 0.1586 0.079 Uiso 0.25 1 calc PR A 2
C6 C 1.0943(4) 0.1476(5) 0.1438(4) 0.0828(19) Uani 1 1 d D . .
H6A H 1.1265 0.0768 0.1649 0.124 Uiso 0.75 1 calc PR A 1
H6B H 1.1121 0.2016 0.1905 0.124 Uiso 0.75 1 calc PR A 1
H6C H 1.1075 0.1787 0.0999 0.124 Uiso 0.75 1 calc PR A 1
H6A H 1.1337 0.1105 0.1971 0.124 Uiso 0.25 1 d PR A 2
H6B H 1.1229 0.2152 0.1363 0.124 Uiso 0.25 1 d PR A 2
H6C H 1.0808 0.0956 0.0967 0.124 Uiso 0.25 1 d PR A 2
C7 C 0.6715(3) 0.3737(3) 0.1389(3) 0.0409(13) Uani 1 1 d . A .
H7A H 0.6700 0.3814 0.1936 0.049 Uiso 1 1 calc R . .
H7B H 0.6999 0.4422 0.1308 0.049 Uiso 1 1 calc R . .
C8 C 0.5752(3) 0.3680(4) 0.0669(3) 0.0514(14) Uani 1 1 d . . .
H8A H 0.5435 0.4362 0.0681 0.077 Uiso 1 1 calc R A .
H8B H 0.5459 0.3016 0.0751 0.077 Uiso 1 1 calc R . .
H8C H 0.5758 0.3625 0.0122 0.077 Uiso 1 1 calc R . .
C9 C 0.6797(3) 0.1304(3) 0.1648(3) 0.0352(12) Uani 1 1 d . A .
H9A H 0.6250 0.1167 0.1119 0.042 Uiso 1 1 calc R . .
H9B H 0.7161 0.0614 0.1766 0.042 Uiso 1 1 calc R . .
C10 C 0.6539(3) 0.1451(4) 0.2379(3) 0.0517(14) Uani 1 1 d . . .
H10X H 0.6228 0.0776 0.2416 0.078 Uiso 1 1 calc R A .
H10Y H 0.6156 0.2110 0.2264 0.078 Uiso 1 1 calc R . .
H10Z H 0.7072 0.1559 0.2915 0.078 Uiso 1 1 calc R . .
C11 C 0.8356(3) 0.2710(3) 0.2519(2) 0.0391(12) Uani 1 1 d . A .
H11X H 0.8707 0.3357 0.2491 0.047 Uiso 1 1 calc R . .
H11Y H 0.8123 0.2911 0.2919 0.047 Uiso 1 1 calc R . .
C12 C 0.8976(3) 0.1660(4) 0.2875(3) 0.0558(15) Uani 1 1 d . . .
H12X H 0.9451 0.1836 0.3438 0.084 Uiso 1 1 calc R A .
H12Y H 0.9229 0.1471 0.2496 0.084 Uiso 1 1 calc R . .
H12Z H 0.8637 0.1016 0.2914 0.084 Uiso 1 1 calc R . .
C13 C 0.7022(3) 0.0410(3) -0.1476(2) 0.0373(12) Uani 1 1 d . A .
H13X H 0.6586 0.1009 -0.1777 0.045 Uiso 1 1 calc R B 1
H13Y H 0.7575 0.0626 -0.1488 0.045 Uiso 1 1 calc R B 1
C14A C 0.6684(6) -0.0700(7) -0.1998(6) 0.041(3) Uiso 0.75 1 d P A 1
H14X H 0.6595 -0.0574 -0.2576 0.062 Uiso 0.75 1 calc PR A 1
H14Y H 0.6125 -0.0923 -0.2013 0.062 Uiso 0.75 1 calc PR A 1
H14Z H 0.7119 -0.1300 -0.1734 0.062 Uiso 0.75 1 calc PR A 1
C14B C 0.6443(18) -0.063(2) -0.2012(17) 0.034(8) Uiso 0.25 1 d P A 2
H14X H 0.6361 -0.0582 -0.2593 0.050 Uiso 0.25 1 calc PR A 2
H14Y H 0.5869 -0.0617 -0.2015 0.050 Uiso 0.25 1 calc PR A 2
H14Z H 0.6746 -0.1339 -0.1756 0.050 Uiso 0.25 1 calc PR A 2
C15 C 0.6198(3) -0.0154(3) -0.0408(3) 0.0374(12) Uani 1 1 d . A .
H15X H 0.6059 -0.0875 -0.0725 0.045 Uiso 1 1 calc R . .
H15Y H 0.6284 -0.0316 0.0170 0.045 Uiso 1 1 calc R . .
C16 C 0.5402(3) 0.0674(4) -0.0854(3) 0.0487(14) Uani 1 1 d . . .
H16X H 0.4872 0.0332 -0.0872 0.073 Uiso 1 1 calc R A .
H16Y H 0.5306 0.0824 -0.1431 0.073 Uiso 1 1 calc R . .
H16Z H 0.5530 0.1383 -0.0536 0.073 Uiso 1 1 calc R . .
C17 C 0.8007(3) -0.0801(3) 0.0110(3) 0.0387(12) Uani 1 1 d . A .
H17X H 0.7727 -0.1482 -0.0230 0.046 Uiso 1 1 calc R . .
H17Y H 0.8552 -0.0651 0.0062 0.046 Uiso 1 1 calc R . .
C18 C 0.8254(3) -0.1044(4) 0.1044(3) 0.0512(14) Uani 1 1 d . . .
H18X H 0.8654 -0.1692 0.1241 0.077 Uiso 1 1 calc R A .
H18Y H 0.7720 -0.1214 0.1096 0.077 Uiso 1 1 calc R . .
H18Z H 0.8545 -0.0382 0.1388 0.077 Uiso 1 1 calc R . .
C19 C 0.7674(3) 0.5866(4) -0.1261(3) 0.0630(16) Uani 1 1 d . . .
H19X H 0.7662 0.6692 -0.1273 0.094 Uiso 1 1 calc R . .
H19Y H 0.7584 0.5578 -0.1811 0.094 Uiso 1 1 calc R . .
H19Z H 0.8246 0.5608 -0.0821 0.094 Uiso 1 1 calc R . .
C20 C 0.6873(3) 0.6073(3) -0.0027(3) 0.0495(14) Uani 1 1 d . . .
H20X H 0.6880 0.6890 -0.0107 0.074 Uiso 1 1 calc R . .
H20Y H 0.7424 0.5842 0.0457 0.074 Uiso 1 1 calc R . .
H20Z H 0.6375 0.5875 0.0078 0.074 Uiso 1 1 calc R . .
C21 C 0.5681(3) 0.5856(3) -0.1916(3) 0.0483(14) Uani 1 1 d . . .
H21X H 0.5696 0.6682 -0.1934 0.072 Uiso 1 1 calc R . .
H21Y H 0.5187 0.5617 -0.1817 0.072 Uiso 1 1 calc R . .
H21Z H 0.5607 0.5548 -0.2455 0.072 Uiso 1 1 calc R . .

loop_
_atom_site_aniso_label
_atom_site_aniso_U_11
_atom_site_aniso_U_22
_atom_site_aniso_U_33
_atom_site_aniso_U_23
_atom_site_aniso_U_13
_atom_site_aniso_U_12
Se1 0.0447(3) 0.0260(2) 0.0325(3) 0.0029(2) 0.0098(2) 0.0012(2)
Cu1 0.0280(3) 0.0273(3) 0.0280(3) -0.0008(2) 0.0122(3) -0.0024(2)
Si1 0.0392(9) 0.0282(6) 0.0375(8) 0.0031(6) 0.0171(7) -0.0014(6)
P1 0.0300(8) 0.0402(7) 0.0438(8) -0.0021(6) 0.0201(7) -0.0027(6)
P2 0.0293(7) 0.0299(6) 0.0260(6) 0.0002(5) 0.0122(6) -0.0003(5)
P3 0.0330(8) 0.0258(6) 0.0279(7) -0.0003(5) 0.0115(6) -0.0029(5)
C2 0.139(7) 0.076(4) 0.113(6) -0.034(4) 0.086(5) -0.029(4)
C4 0.065(4) 0.066(4) 0.071(4) -0.024(3) 0.028(3) -0.025(3)
C6 0.057(4) 0.107(5) 0.083(4) 0.022(4) 0.031(4) 0.026(4)
C7 0.051(4) 0.037(3) 0.044(3) 0.005(2) 0.029(3) 0.010(2)
C8 0.045(4) 0.060(3) 0.052(3) 0.010(2) 0.025(3) 0.017(3)
C9 0.039(3) 0.037(2) 0.030(3) 0.002(2) 0.016(2) -0.005(2)
C10 0.064(4) 0.054(3) 0.046(3) 0.000(2) 0.033(3) -0.012(3)
C11 0.040(3) 0.045(3) 0.032(3) -0.003(2) 0.017(2) -0.009(2)
C12 0.038(3) 0.060(3) 0.051(3) 0.007(3) 0.005(3) 0.002(3)
C13 0.045(3) 0.035(2) 0.031(3) -0.0032(19) 0.016(2) -0.005(2)
C15 0.038(3) 0.039(3) 0.036(3) -0.003(2) 0.018(2) -0.005(2)
C16 0.038(3) 0.056(3) 0.048(3) -0.003(2) 0.015(3) -0.013(3)
C17 0.043(3) 0.027(2) 0.041(3) -0.002(2) 0.015(3) 0.001(2)
C18 0.056(4) 0.044(3) 0.045(3) 0.012(2) 0.016(3) 0.010(3)
C19 0.063(4) 0.049(3) 0.093(4) 0.012(3) 0.049(4) -0.001(3)
C20 0.060(4) 0.034(3) 0.048(3) -0.007(2) 0.020(3) -0.004(3)
C21 0.055(4) 0.035(3) 0.047(3) 0.004(2) 0.017(3) 0.003(2)

loop_
_atom_type_symbol
_atom_type_description
_atom_type_scat_dispersion_real
_atom_type_scat_dispersion_imag
_atom_type_scat_source
C C 0.0033 0.0016 'International Tables Vol C Tables 4.2.6.8 and 6.1.1.4'
H H 0.0000 0.0000 'International Tables Vol C Tables 4.2.6.8 and 6.1.1.4'
Si Si 0.0817 0.0704 'International Tables Vol C Tables 4.2.6.8 and 6.1.1.4'
P P 0.1023 0.0942 'International Tables Vol C Tables 4.2.6.8 and 6.1.1.4'
Cu Cu 0.3201 1.2651 'International Tables Vol C Tables 4.2.6.8 and 6.1.1.4'
Se Se -0.0929 2.2259 'International Tables Vol C Tables 4.2.6.8 and 6.1.1.4'

loop_
_geom_angle_atom_site_label_1
_geom_angle_atom_site_label_2
_geom_angle_atom_site_label_3
_geom_angle
Si1 Se1 Cu1 124.51(4)
P1 Cu1 P2 115.05(5)
P1 Cu1 P3 110.39(5)
P2 Cu1 P3 112.80(5)
P1 Cu1 Se1 108.34(4)
P2 Cu1 Se1 112.03(4)
P3 Cu1 Se1 96.69(3)
C21 Si1 C20 105.4(2)
C21 Si1 C19 105.9(2)
C20 Si1 C19 107.3(2)
C21 Si1 Se1 109.49(14)
C20 Si1 Se1 115.62(14)
C19 Si1 Se1 112.45(16)
C5B P1 C1A 114.4(6)
C5B P1 C1B 90.7(7)
C1A P1 C1B 47.5(5)
C5B P1 C3B 109.6(9)
C1A P1 C3B 59.8(5)
C1B P1 C3B 106.1(7)
C5B P1 C3A 71.6(7)
C1A P1 C3A 99.7(3)
C1B P1 C3A 132.5(7)
C3B P1 C3A 46.7(5)
C5B P1 C5A 28.5(6)
C1A P1 C5A 104.2(3)
C1B P1 C5A 66.7(5)
C3B P1 C5A 129.5(6)
C3A P1 C5A 99.4(3)
C5B P1 Cu1 122.3(6)
C1A P1 Cu1 119.4(2)
C1B P1 Cu1 110.8(6)
C3B P1 Cu1 114.0(6)
C3A P1 Cu1 116.0(2)
C5A P1 Cu1 115.1(2)
C7 P2 C11 99.9(2)
C7 P2 C9 102.1(2)
C11 P2 C9 102.08(19)
C7 P2 Cu1 116.91(15)
C11 P2 Cu1 118.00(16)
C9 P2 Cu1 115.22(14)
C15 P3 C13 102.6(2)
C15 P3 C17 101.3(2)
C13 P3 C17 102.00(19)
C15 P3 Cu1 117.83(15)
C13 P3 Cu1 113.20(13)
C17 P3 Cu1 117.59(14)
C2 C1A P1 114.6(4)
C2 C1B P1 117.6(9)
C1B C2 C1A 61.1(7)
C4 C3A P1 111.0(4)
C4 C3B P1 109.8(8)
C3A C4 C3B 58.2(6)
C6 C5A P1 117.0(4)
C6 C5B P1 123.6(11)
C5B C6 C5A 35.3(8)
C8 C7 P2 114.4(3)
C10 C9 P2 118.0(3)
C12 C11 P2 114.1(3)
C14A C13 C14B 14.8(12)
C14A C13 P3 119.2(4)
C14B C13 P3 114.5(10)
C16 C15 P3 112.4(3)
C18 C17 P3 113.7(3)

loop_
_geom_bond_atom_site_label_1
_geom_bond_atom_site_label_2
_geom_bond_distance
Se1 Si1 2.2241(11)
Se1 Cu1 2.5124(6)
Cu1 P1 2.2923(14)
Cu1 P2 2.2956(13)
Cu1 P3 2.3116(11)
Si1 C21 1.871(4)
Si1 C20 1.873(4)
Si1 C19 1.880(5)
P1 C5B 1.786(12)
P1 C1A 1.792(6)
P1 C1B 1.835(12)
P1 C3B 1.847(12)
P1 C3A 1.849(5)
P1 C5A 1.882(6)
P2 C7 1.835(4)
P2 C11 1.835(4)
P2 C9 1.838(4)
P3 C15 1.827(5)
P3 C13 1.831(4)
P3 C17 1.844(4)
C1A C2 1.486(6)
C1B C2 1.384(12)
C3A C4 1.494(6)
C3B C4 1.520(12)
C5A C6 1.505(7)
C5B C6 1.494(13)
C7 C8 1.525(6)
C9 C10 1.531(6)
C11 C12 1.537(5)
C13 C14A 1.530(9)
C13 C14B 1.57(2)
C15 C16 1.535(6)
C17 C18 1.512(5)
